data_4109197
loop_
_publ_author_name
'Chao Wang'
'Qian Luo'
'Hui Sun'
'Xiangyu Guo'
'Zhenfeng Xi'

_publ_section_title
;
 Lithio Siloles: Facile Synthesis and Applications
;
_journal_name_full 'Journal of the American Chemical Society'
_journal_page_first 3094
_journal_page_last 3095
_journal_paper_doi 10.1021/ja070404s
_journal_volume 129
_journal_year 2007
_chemical_formula_sum 'C21 H25 I Si2'
_chemical_formula_weight 460.49
_chemical_name_systematic
; 
 ? 
;
_space_group_IT_number 15
_symmetry_cell_setting monoclinic
_symmetry_space_group_name_Hall '-C 2yc'
_symmetry_space_group_name_H-M 'C 1 2/c 1'
_atom_sites_solution_hydrogens geom
_atom_sites_solution_primary direct
_atom_sites_solution_secondary difmap
_audit_creation_method SHELXL-97
_cell_angle_alpha 90.00
_cell_angle_beta 111.80(3)
_cell_angle_gamma 90.00
_cell_formula_units_Z 8
_cell_length_a 27.932(6)
_cell_length_b 11.207(2)
_cell_length_c 15.052(3)
_cell_measurement_reflns_used 11792
_cell_measurement_temperature 293(2)
_cell_measurement_theta_max 25.03
_cell_measurement_theta_min 2.28
_cell_volume 4374.8(18)
_computing_cell_refinement Rapid-AUTO
_computing_data_collection 'Rapid-AUTO (Rigaku,2000)'
_computing_data_reduction 'CrystalStructure (Rigaku/MSC,2000)'
_computing_molecular_graphics 'Siemens SHELXTL V4.2,(Sheldrick,1990)'
_computing_publication_material SHELXL-97,(Sheldrick,1997)
_computing_structure_refinement SHELXL-97,(Sheldrick,1997)
_computing_structure_solution SHELXS-97,(Sheldrick,1997)
_diffrn_ambient_temperature 293(2)
_diffrn_detector_area_resol_mean 10.00
_diffrn_measured_fraction_theta_full 0.991
_diffrn_measured_fraction_theta_max 0.991
_diffrn_measurement_device_type 'Rigaku RAXIS RAPID IP'
_diffrn_measurement_method \W
_diffrn_radiation_monochromator graphite
_diffrn_radiation_source 'fine-focus sealed tube'
_diffrn_radiation_type MoK\a
_diffrn_radiation_wavelength 0.71073
_diffrn_reflns_av_R_equivalents 0.0625
_diffrn_reflns_av_sigmaI/netI 0.0426
_diffrn_reflns_limit_h_max 33
_diffrn_reflns_limit_h_min -33
_diffrn_reflns_limit_k_max 13
_diffrn_reflns_limit_k_min -13
_diffrn_reflns_limit_l_max 16
_diffrn_reflns_limit_l_min -17
_diffrn_reflns_number 11792
_diffrn_reflns_theta_full 25.03
_diffrn_reflns_theta_max 25.03
_diffrn_reflns_theta_min 2.28
_diffrn_standards_decay_% 0
_diffrn_standards_interval_count 0
_diffrn_standards_interval_time 0
_diffrn_standards_number 0
_exptl_absorpt_coefficient_mu 1.574
_exptl_absorpt_correction_T_max 0.675
_exptl_absorpt_correction_T_min 0.576
_exptl_absorpt_correction_type empirical
_exptl_absorpt_process_details
; 
                                  HIGASHI, T. (1995). Abscor-empirical
                                  Absorption Correction based on Fourier
                                  Series Approximation.
                                  Rigaku Corporation,Tokyo,Japan.
;
_exptl_crystal_colour colourless
_exptl_crystal_density_diffrn 1.398
_exptl_crystal_description block
_exptl_crystal_F_000 1856
_exptl_crystal_size_max 0.35
_exptl_crystal_size_mid 0.30
_exptl_crystal_size_min 0.25
_refine_diff_density_max 0.706
_refine_diff_density_min -1.142
_refine_diff_density_rms 0.089
_refine_ls_extinction_method none
_refine_ls_goodness_of_fit_ref 1.013
_refine_ls_hydrogen_treatment mixed
_refine_ls_matrix_type full
_refine_ls_number_parameters 222
_refine_ls_number_reflns 3826
_refine_ls_number_restraints 0
_refine_ls_restrained_S_all 1.013
_refine_ls_R_factor_all 0.0530
_refine_ls_R_factor_gt 0.0401
_refine_ls_shift/su_max 0.000
_refine_ls_shift/su_mean 0.000
_refine_ls_structure_factor_coef Fsqd
_refine_ls_weighting_details 'calc w=1/[\s^2^(Fo^2^)+(0.0520P)^2^+0.0000P] where P=(Fo^2^+2Fc^2^)/3'
_refine_ls_weighting_scheme calc
_refine_ls_wR_factor_gt 0.0935
_refine_ls_wR_factor_ref 0.0968
_reflns_number_gt 2894
_reflns_number_total 3826
_reflns_threshold_expression >2sigma(I)
_cod_data_source_file ja070404ssi20070119_025559.cif
_cod_data_source_block a
_cod_original_cell_volume 4374.9(15)
_cod_database_code 4109197

loop_
_symmetry_equiv_pos_as_xyz
'x, y, z'
'-x, y, -z+1/2'
'x+1/2, y+1/2, z'
'-x+1/2, y+1/2, -z+1/2'
'-x, -y, -z'
'x, -y, z-1/2'
'-x+1/2, -y+1/2, -z'
'x+1/2, -y+1/2, z-1/2'

loop_
_atom_site_label
_atom_site_type_symbol
_atom_site_fract_x
_atom_site_fract_y
_atom_site_fract_z
_atom_site_U_iso_or_equiv
_atom_site_adp_type
_atom_site_occupancy
_atom_site_symmetry_multiplicity
_atom_site_calc_flag
_atom_site_refinement_flags
I1 I 0.448797(10) 0.43726(2) 0.09322(2) 0.05372(13) Uani 1 1 d .
Si1 Si 0.36223(4) 0.53949(10) 0.19515(8) 0.0426(3) Uani 1 1 d .
Si2 Si 0.30405(4) 0.77029(12) 0.25264(9) 0.0511(3) Uani 1 1 d .
C1 C 0.34927(14) 0.7030(4) 0.2010(3) 0.0418(9) Uani 1 1 d .
C2 C 0.37795(14) 0.7606(3) 0.1582(3) 0.0380(9) Uani 1 1 d .
C3 C 0.41271(13) 0.6857(3) 0.1232(2) 0.0352(8) Uani 1 1 d .
C4 C 0.40928(14) 0.5689(3) 0.1373(3) 0.0402(9) Uani 1 1 d .
C5 C 0.37765(14) 0.8921(4) 0.1445(3) 0.0393(9) Uani 1 1 d .
C6 C 0.33353(17) 0.9500(4) 0.0844(3) 0.0516(11) Uani 1 1 d .
H6 H 0.3041 0.9057 0.0513 0.062 Uiso 1 1 calc R
C7 C 0.33271(19) 1.0718(4) 0.0731(4) 0.0634(13) Uani 1 1 d .
H7 H 0.3031 1.1092 0.0319 0.076 Uiso 1 1 calc R
C8 C 0.37559(19) 1.1383(4) 0.1227(4) 0.0627(12) Uani 1 1 d .
H8 H 0.3747 1.2209 0.1164 0.075 Uiso 1 1 calc R
C9 C 0.41905(19) 1.0836(4) 0.1804(4) 0.0580(12) Uani 1 1 d .
H9 H 0.4482 1.1290 0.2129 0.070 Uiso 1 1 calc R
C10 C 0.42075(15) 0.9601(4) 0.1921(3) 0.0461(10) Uani 1 1 d .
H10 H 0.4510 0.9235 0.2320 0.055 Uiso 1 1 calc R
C11 C 0.44434(14) 0.7424(3) 0.0741(3) 0.0380(9) Uani 1 1 d .
C12 C 0.42109(17) 0.8044(4) -0.0117(3) 0.0538(11) Uani 1 1 d .
H12 H 0.3854 0.8125 -0.0380 0.065 Uiso 1 1 calc R
C13 C 0.4509(2) 0.8537(5) -0.0576(3) 0.0690(14) Uani 1 1 d .
H13 H 0.4353 0.8938 -0.1153 0.083 Uiso 1 1 calc R
C14 C 0.5033(2) 0.8438(5) -0.0185(4) 0.0735(15) Uani 1 1 d .
H14 H 0.5233 0.8780 -0.0493 0.088 Uiso 1 1 calc R
C15 C 0.52651(18) 0.7841(4) 0.0652(4) 0.0627(13) Uani 1 1 d .
H15 H 0.5623 0.7780 0.0911 0.075 Uiso 1 1 calc R
C16 C 0.49774(15) 0.7327(4) 0.1121(3) 0.0490(10) Uani 1 1 d .
H16 H 0.5140 0.6916 0.1691 0.059 Uiso 1 1 calc R
C17 C 0.30488(17) 0.4595(4) 0.1107(4) 0.0665(13) Uani 1 1 d .
H17A H 0.2935 0.4982 0.0494 0.100 Uiso 1 1 calc R
H17B H 0.2777 0.4609 0.1352 0.100 Uiso 1 1 calc R
H17C H 0.3140 0.3784 0.1041 0.100 Uiso 1 1 calc R
C18 C 0.39084(18) 0.4579(4) 0.3091(3) 0.0630(13) Uani 1 1 d .
H18A H 0.4054 0.3843 0.2983 0.094 Uiso 1 1 calc R
H18B H 0.3646 0.4413 0.3343 0.094 Uiso 1 1 calc R
H18C H 0.4174 0.5056 0.3540 0.094 Uiso 1 1 calc R
C19 C 0.3008(2) 0.6688(5) 0.3481(4) 0.0812(16) Uani 1 1 d .
H19A H 0.2914 0.5902 0.3222 0.122 Uiso 1 1 calc R
H19B H 0.2755 0.6979 0.3718 0.122 Uiso 1 1 calc R
H19C H 0.3339 0.6660 0.3994 0.122 Uiso 1 1 calc R
C20 C 0.23768(16) 0.7798(6) 0.1591(4) 0.0820(17) Uani 1 1 d .
H20A H 0.2283 0.7040 0.1278 0.123 Uiso 1 1 calc R
H20B H 0.2370 0.8395 0.1129 0.123 Uiso 1 1 calc R
H20C H 0.2137 0.8009 0.1885 0.123 Uiso 1 1 calc R
C21 C 0.3249(2) 0.9197(4) 0.3087(4) 0.0688(14) Uani 1 1 d .
H21A H 0.3028 0.9439 0.3415 0.103 Uiso 1 1 calc R
H21B H 0.3227 0.9770 0.2599 0.103 Uiso 1 1 calc R
H21C H 0.3598 0.9151 0.3535 0.103 Uiso 1 1 calc R

loop_
_atom_site_aniso_label
_atom_site_aniso_U_11
_atom_site_aniso_U_22
_atom_site_aniso_U_33
_atom_site_aniso_U_23
_atom_site_aniso_U_13
_atom_site_aniso_U_12
I1 0.0588(2) 0.03892(17) 0.0735(2) -0.00560(14) 0.03625(17) 0.00310(13)
Si1 0.0420(6) 0.0357(6) 0.0563(7) 0.0029(5) 0.0255(6) -0.0020(5)
Si2 0.0473(6) 0.0513(7) 0.0659(8) -0.0027(6) 0.0341(6) 0.0020(6)
C1 0.041(2) 0.039(2) 0.049(2) -0.0024(18) 0.0210(19) -0.0030(18)
C2 0.038(2) 0.034(2) 0.045(2) -0.0037(17) 0.0194(19) -0.0019(17)
C3 0.0361(19) 0.036(2) 0.035(2) 0.0002(17) 0.0147(17) 0.0001(17)
C4 0.043(2) 0.039(2) 0.045(2) -0.0042(18) 0.0220(19) -0.0012(18)
C5 0.046(2) 0.035(2) 0.045(2) -0.0005(18) 0.025(2) 0.0015(18)
C6 0.054(2) 0.041(3) 0.059(3) -0.001(2) 0.019(2) 0.000(2)
C7 0.067(3) 0.047(3) 0.073(3) 0.015(2) 0.023(3) 0.014(3)
C8 0.077(3) 0.034(2) 0.084(3) 0.005(2) 0.039(3) 0.001(2)
C9 0.068(3) 0.044(3) 0.073(3) -0.012(2) 0.039(3) -0.016(2)
C10 0.045(2) 0.047(3) 0.050(2) -0.0013(19) 0.022(2) -0.0044(19)
C11 0.053(2) 0.031(2) 0.038(2) -0.0056(16) 0.026(2) -0.0021(17)
C12 0.064(3) 0.057(3) 0.050(3) 0.004(2) 0.031(2) 0.006(2)
C13 0.106(4) 0.059(3) 0.059(3) 0.013(3) 0.050(3) 0.009(3)
C14 0.109(4) 0.054(3) 0.095(4) -0.008(3) 0.081(4) -0.015(3)
C15 0.062(3) 0.059(3) 0.085(4) -0.017(3) 0.048(3) -0.017(2)
C16 0.044(2) 0.049(3) 0.057(3) -0.008(2) 0.022(2) -0.004(2)
C17 0.054(3) 0.061(3) 0.087(4) -0.009(3) 0.028(3) -0.005(2)
C18 0.066(3) 0.062(3) 0.068(3) 0.017(3) 0.032(3) 0.003(2)
C19 0.093(4) 0.084(4) 0.094(4) 0.007(3) 0.068(3) 0.003(3)
C20 0.048(3) 0.097(5) 0.101(4) -0.009(3) 0.027(3) 0.006(3)
C21 0.078(3) 0.064(3) 0.082(4) -0.018(3) 0.049(3) -0.003(3)

loop_
_atom_type_symbol
_atom_type_description
_atom_type_scat_dispersion_real
_atom_type_scat_dispersion_imag
_atom_type_scat_source
C C 0.0033 0.0016 'International Tables Vol C Tables 4.2.6.8 and 6.1.1.4'
H H 0.0000 0.0000 'International Tables Vol C Tables 4.2.6.8 and 6.1.1.4'
Si Si 0.0817 0.0704 'International Tables Vol C Tables 4.2.6.8 and 6.1.1.4'
I I -0.4742 1.8119 'International Tables Vol C Tables 4.2.6.8 and 6.1.1.4'

loop_
_geom_angle_atom_site_label_1
_geom_angle_atom_site_label_2
_geom_angle_atom_site_label_3
_geom_angle
C18 Si1 C4 112.75(19)
C18 Si1 C17 111.2(2)
C4 Si1 C17 110.2(2)
C18 Si1 C1 117.7(2)
C4 Si1 C1 91.78(17)
C17 Si1 C1 111.70(19)
C19 Si2 C21 107.2(2)
C19 Si2 C20 107.3(3)
C21 Si2 C20 110.1(3)
C19 Si2 C1 107.9(2)
C21 Si2 C1 113.84(19)
C20 Si2 C1 110.1(2)
C2 C1 Si2 127.7(3)
C2 C1 Si1 106.4(3)
Si2 C1 Si1 125.8(2)
C1 C2 C5 124.1(3)
C1 C2 C3 117.8(3)
C5 C2 C3 118.1(3)
C4 C3 C11 126.0(3)
C4 C3 C2 113.2(3)
C11 C3 C2 120.7(3)
C3 C4 Si1 110.7(3)
C3 C4 I1 124.3(3)
Si1 C4 I1 124.9(2)
C10 C5 C6 118.2(4)
C10 C5 C2 121.1(4)
C6 C5 C2 120.7(4)
C7 C6 C5 120.9(4)
C7 C6 H6 119.5
C5 C6 H6 119.5
C8 C7 C6 120.1(4)
C8 C7 H7 120.0
C6 C7 H7 120.0
C9 C8 C7 119.9(4)
C9 C8 H8 120.0
C7 C8 H8 120.0
C8 C9 C10 120.8(4)
C8 C9 H9 119.6
C10 C9 H9 119.6
C5 C10 C9 120.1(4)
C5 C10 H10 120.0
C9 C10 H10 120.0
C16 C11 C12 118.7(4)
C16 C11 C3 120.4(3)
C12 C11 C3 120.9(3)
C13 C12 C11 120.2(4)
C13 C12 H12 119.9
C11 C12 H12 119.9
C14 C13 C12 120.1(5)
C14 C13 H13 120.0
C12 C13 H13 120.0
C15 C14 C13 120.4(4)
C15 C14 H14 119.8
C13 C14 H14 119.8
C14 C15 C16 120.9(5)
C14 C15 H15 119.6
C16 C15 H15 119.6
C15 C16 C11 119.8(4)
C15 C16 H16 120.1
C11 C16 H16 120.1
Si1 C17 H17A 109.5
Si1 C17 H17B 109.5
H17A C17 H17B 109.5
Si1 C17 H17C 109.5
H17A C17 H17C 109.5
H17B C17 H17C 109.5
Si1 C18 H18A 109.5
Si1 C18 H18B 109.5
H18A C18 H18B 109.5
Si1 C18 H18C 109.5
H18A C18 H18C 109.5
H18B C18 H18C 109.5
Si2 C19 H19A 109.5
Si2 C19 H19B 109.5
H19A C19 H19B 109.5
Si2 C19 H19C 109.5
H19A C19 H19C 109.5
H19B C19 H19C 109.5
Si2 C20 H20A 109.5
Si2 C20 H20B 109.5
H20A C20 H20B 109.5
Si2 C20 H20C 109.5
H20A C20 H20C 109.5
H20B C20 H20C 109.5
Si2 C21 H21A 109.5
Si2 C21 H21B 109.5
H21A C21 H21B 109.5
Si2 C21 H21C 109.5
H21A C21 H21C 109.5
H21B C21 H21C 109.5

loop_
_geom_bond_atom_site_label_1
_geom_bond_atom_site_label_2
_geom_bond_distance
I1 C4 2.093(4)
Si1 C18 1.844(4)
Si1 C4 1.855(4)
Si1 C17 1.863(5)
Si1 C1 1.876(4)
Si2 C19 1.860(5)
Si2 C21 1.869(5)
Si2 C20 1.869(5)
Si2 C1 1.871(4)
C1 C2 1.362(5)
C2 C5 1.489(5)
C2 C3 1.518(5)
C3 C4 1.336(5)
C3 C11 1.489(5)
C5 C10 1.379(5)
C5 C6 1.389(6)
C6 C7 1.375(6)
C6 H6 0.9300
C7 C8 1.372(7)
C7 H7 0.9300
C8 C9 1.349(6)
C8 H8 0.9300
C9 C10 1.394(6)
C9 H9 0.9300
C10 H10 0.9300
C11 C16 1.389(5)
C11 C12 1.396(5)
C12 C13 1.380(6)
C12 H12 0.9300
C13 C14 1.364(7)
C13 H13 0.9300
C14 C15 1.359(7)
C14 H14 0.9300
C15 C16 1.378(6)
C15 H15 0.9300
C16 H16 0.9300
C17 H17A 0.9600
C17 H17B 0.9600
C17 H17C 0.9600
C18 H18A 0.9600
C18 H18B 0.9600
C18 H18C 0.9600
C19 H19A 0.9600
C19 H19B 0.9600
C19 H19C 0.9600
C20 H20A 0.9600
C20 H20B 0.9600
C20 H20C 0.9600
C21 H21A 0.9600
C21 H21B 0.9600
C21 H21C 0.9600

loop_
_geom_torsion_atom_site_label_1
_geom_torsion_atom_site_label_2
_geom_torsion_atom_site_label_3
_geom_torsion_atom_site_label_4
_geom_torsion
C19 Si2 C1 C2 -153.2(4)
C21 Si2 C1 C2 -34.3(4)
C20 Si2 C1 C2 89.9(4)
C19 Si2 C1 Si1 28.8(3)
C21 Si2 C1 Si1 147.7(3)
C20 Si2 C1 Si1 -88.0(3)
C18 Si1 C1 C2 119.3(3)
C4 Si1 C1 C2 2.3(3)
C17 Si1 C1 C2 -110.2(3)
C18 Si1 C1 Si2 -62.4(3)
C4 Si1 C1 Si2 -179.3(3)
C17 Si1 C1 Si2 68.1(3)
Si2 C1 C2 C5 -0.5(6)
Si1 C1 C2 C5 177.8(3)
Si2 C1 C2 C3 179.0(3)
Si1 C1 C2 C3 -2.7(4)
C1 C2 C3 C4 1.8(5)
C5 C2 C3 C4 -178.8(4)
C1 C2 C3 C11 178.8(3)
C5 C2 C3 C11 -1.7(5)
C11 C3 C4 Si1 -176.6(3)
C2 C3 C4 Si1 0.3(4)
C11 C3 C4 I1 0.4(6)
C2 C3 C4 I1 177.2(2)
C18 Si1 C4 C3 -122.7(3)
C17 Si1 C4 C3 112.4(3)
C1 Si1 C4 C3 -1.5(3)
C18 Si1 C4 I1 60.4(3)
C17 Si1 C4 I1 -64.5(3)
C1 Si1 C4 I1 -178.4(2)
C1 C2 C5 C10 113.2(4)
C3 C2 C5 C10 -66.2(5)
C1 C2 C5 C6 -65.7(6)
C3 C2 C5 C6 114.9(4)
C10 C5 C6 C7 -0.4(6)
C2 C5 C6 C7 178.5(4)
C5 C6 C7 C8 -1.0(8)
C6 C7 C8 C9 1.8(8)
C7 C8 C9 C10 -1.2(7)
C6 C5 C10 C9 1.0(6)
C2 C5 C10 C9 -177.9(4)
C8 C9 C10 C5 -0.2(7)
C4 C3 C11 C16 -63.5(5)
C2 C3 C11 C16 119.9(4)
C4 C3 C11 C12 115.3(5)
C2 C3 C11 C12 -61.3(5)
C16 C11 C12 C13 0.6(6)
C3 C11 C12 C13 -178.3(4)
C11 C12 C13 C14 -1.1(7)
C12 C13 C14 C15 0.8(8)
C13 C14 C15 C16 0.0(8)
C14 C15 C16 C11 -0.5(7)
C12 C11 C16 C15 0.2(6)
C3 C11 C16 C15 179.1(4)
